data_7224981
loop_
_publ_author_name
'Hornung, Julius'
'H\"ubner, Olaf'
'Kaifer, Elisabeth'
'Himmel, Hans-J\"org'

_publ_section_title
;
 Bent and twisted: the electronic structure of 2-azapropenylium ions
 obtained by guanidine oxidation
;
_journal_issue 45
_journal_name_full 'RSC Adv.'
_journal_page_first 39323
_journal_paper_doi 10.1039/C6RA04494H
_journal_volume 6
_journal_year 2016
_chemical_formula_sum 'C16 H28 N6'
_chemical_formula_weight 304.44
_space_group_crystal_system triclinic
_space_group_IT_number 2
_space_group_name_Hall '-P 1'
_space_group_name_H-M_alt 'P -1'
_symmetry_space_group_name_Hall '-P 1'
_symmetry_space_group_name_H-M 'P -1'
_atom_sites_solution_hydrogens geom
_audit_creation_method SHELXL-2014/7
_audit_update_record
;
2016-02-19 deposited with the CCDC.
2016-04-12 downloaded from the CCDC.
;
_cell_angle_alpha 110.90(3)
_cell_angle_beta 97.94(3)
_cell_angle_gamma 111.50(3)
_cell_formula_units_Z 1
_cell_length_a 6.9120(14)
_cell_length_b 8.3560(17)
_cell_length_c 8.8440(18)
_cell_measurement_reflns_used 4364
_cell_measurement_temperature 100
_cell_measurement_theta_max 30.05
_cell_measurement_theta_min 2.59
_cell_volume 422.2(2)
_computing_cell_refinement 'DENZO/SKALEPACK (Bruker AXS, 1997-2009)'
_computing_data_collection 'COLLECT (Bruker AXS, 1997-2009)'
_computing_data_reduction 'DENZO/SKALEPACK (Bruker AXS, 1997-2009)'
_computing_molecular_graphics 'XPMA (Zsolnai, Huttner, 1994)'
_computing_publication_material 'SHELXL-2014/7 (Sheldrick, 2014)'
_computing_structure_refinement 'SHELXL-2014/7 (Sheldrick, 2014)'
_computing_structure_solution 'SHELXS-2014/7 (Sheldrick, 2014)'
_diffrn_ambient_temperature 100
_diffrn_measured_fraction_theta_full 0.999
_diffrn_measured_fraction_theta_max 0.992
_diffrn_measurement_device_type 'NONIUS KAPPA CCD'
_diffrn_measurement_method 'O-Scan    '
_diffrn_radiation_monochromator graphite
_diffrn_radiation_source 'fine-focus sealed tube'
_diffrn_radiation_type MoK\a
_diffrn_radiation_wavelength 0.71073
_diffrn_reflns_av_R_equivalents 0.0293
_diffrn_reflns_av_unetI/netI 0.0498
_diffrn_reflns_Laue_measured_fraction_full 0.999
_diffrn_reflns_Laue_measured_fraction_max 0.992
_diffrn_reflns_limit_h_max 9
_diffrn_reflns_limit_h_min -9
_diffrn_reflns_limit_k_max 11
_diffrn_reflns_limit_k_min -11
_diffrn_reflns_limit_l_max 12
_diffrn_reflns_limit_l_min -12
_diffrn_reflns_number 4364
_diffrn_reflns_point_group_measured_fraction_full 0.999
_diffrn_reflns_point_group_measured_fraction_max 0.992
_diffrn_reflns_theta_full 25.242
_diffrn_reflns_theta_max 30.052
_diffrn_reflns_theta_min 2.592
_exptl_absorpt_coefficient_mu 0.076
_exptl_absorpt_correction_type none
_exptl_crystal_colour colourless
_exptl_crystal_density_diffrn 1.197
_exptl_crystal_density_method 'not measured'
_exptl_crystal_description 'box shaped'
_exptl_crystal_F_000 166
_exptl_crystal_size_max 0.3
_exptl_crystal_size_mid 0.25
_exptl_crystal_size_min 0.15
_refine_diff_density_max 0.268
_refine_diff_density_min -0.272
_refine_diff_density_rms 0.053
_refine_ls_extinction_method none
_refine_ls_goodness_of_fit_ref 1.038
_refine_ls_hydrogen_treatment constr
_refine_ls_matrix_type full
_refine_ls_number_parameters 104
_refine_ls_number_reflns 2451
_refine_ls_number_restraints 0
_refine_ls_restrained_S_all 1.038
_refine_ls_R_factor_all 0.0728
_refine_ls_R_factor_gt 0.0463
_refine_ls_shift/su_max 0.000
_refine_ls_shift/su_mean 0.000
_refine_ls_structure_factor_coef Fsqd
_refine_ls_weighting_details 'w=1/[\s^2^(Fo^2^)+(0.0586P)^2^+0.1176P] where P=(Fo^2^+2Fc^2^)/3'
_refine_ls_weighting_scheme calc
_refine_ls_wR_factor_gt 0.1120
_refine_ls_wR_factor_ref 0.1278
_reflns_Friedel_coverage 0.000
_reflns_number_gt 1800
_reflns_number_total 2451
_reflns_threshold_expression 'I > 2\s(I)'
_cod_data_source_file c6ra04494h2.cif
_cod_data_source_block juh004
_cod_original_cell_volume 422.20(19)
_cod_database_code 7224981
_shelx_shelxl_version_number 2014/7
_shelx_space_group_comment
;
The symmetry employed for this shelxl refinement is uniquely defined
by the following loop, which should always be used as a source of
symmetry information in preference to the above space-group names.
They are only intended as comments.
;

loop_
_space_group_symop_operation_xyz
'x, y, z'
'-x, -y, -z'

loop_
_atom_site_label
_atom_site_type_symbol
_atom_site_fract_x
_atom_site_fract_y
_atom_site_fract_z
_atom_site_U_iso_or_equiv
_atom_site_adp_type
_atom_site_occupancy
_atom_site_site_symmetry_order
_atom_site_calc_flag
_atom_site_refinement_flags_posn
_atom_site_refinement_flags_adp
N1 N 0.03046(16) 0.73351(15) 0.82948(13) 0.0166(2) Uani 1 1 d . .
N2 N 0.30490(17) 0.69239(15) 0.70448(14) 0.0182(2) Uani 1 1 d . .
N3 N 0.23876(17) 0.95681(15) 0.74915(13) 0.0166(2) Uani 1 1 d . .
C1 C 0.02129(19) 0.61423(17) 0.91039(15) 0.0150(3) Uani 1 1 d . .
C2 C -0.18281(19) 0.47351(17) 0.88918(16) 0.0166(3) Uani 1 1 d . .
H2 H -0.3072 0.4547 0.8151 0.020 Uiso 1 1 calc R U
C3 C -0.20455(19) 0.36123(17) 0.97567(15) 0.0167(3) Uani 1 1 d . .
H3 H -0.3425 0.2684 0.9579 0.020 Uiso 1 1 calc R U
C4 C 0.18599(19) 0.78825(17) 0.76511(15) 0.0153(2) Uani 1 1 d . .
C5 C 0.5354(2) 0.7895(2) 0.72245(19) 0.0243(3) Uani 1 1 d . .
H5A H 0.5528 0.7688 0.6122 0.036 Uiso 1 1 calc R U
H5B H 0.6146 0.7394 0.7743 0.036 Uiso 1 1 calc R U
H5C H 0.5911 0.9245 0.7926 0.036 Uiso 1 1 calc R U
C6 C 0.2136(2) 0.48607(18) 0.63928(17) 0.0224(3) Uani 1 1 d . .
H6A H 0.2779 0.4548 0.7211 0.034 Uiso 1 1 calc R U
H6B H 0.2440 0.4338 0.5348 0.034 Uiso 1 1 calc R U
H6C H 0.0583 0.4328 0.6186 0.034 Uiso 1 1 calc R U
C7 C 0.2839(2) 0.97043(19) 0.59715(17) 0.0214(3) Uani 1 1 d . .
H7A H 0.3027 0.8612 0.5304 0.032 Uiso 1 1 calc R U
H7B H 0.4150 1.0856 0.6295 0.032 Uiso 1 1 calc R U
H7C H 0.1638 0.9735 0.5313 0.032 Uiso 1 1 calc R U
C8 C 0.1478(2) 1.08303(19) 0.83326(17) 0.0206(3) Uani 1 1 d . .
H8A H 0.0044 1.0415 0.7615 0.031 Uiso 1 1 calc R U
H8B H 0.2406 1.2118 0.8545 0.031 Uiso 1 1 calc R U
H8C H 0.1383 1.0790 0.9392 0.031 Uiso 1 1 calc R U

loop_
_atom_site_aniso_label
_atom_site_aniso_U_11
_atom_site_aniso_U_22
_atom_site_aniso_U_33
_atom_site_aniso_U_23
_atom_site_aniso_U_13
_atom_site_aniso_U_12
N1 0.0167(5) 0.0175(5) 0.0197(5) 0.0116(4) 0.0065(4) 0.0081(4)
N2 0.0179(5) 0.0171(5) 0.0223(5) 0.0096(4) 0.0094(4) 0.0088(4)
N3 0.0190(5) 0.0178(5) 0.0196(5) 0.0119(4) 0.0094(4) 0.0100(4)
C1 0.0175(6) 0.0145(5) 0.0165(5) 0.0081(5) 0.0075(5) 0.0085(5)
C2 0.0151(6) 0.0170(6) 0.0183(6) 0.0087(5) 0.0043(5) 0.0073(5)
C3 0.0144(6) 0.0158(6) 0.0193(6) 0.0083(5) 0.0060(5) 0.0056(4)
C4 0.0151(5) 0.0149(5) 0.0155(5) 0.0072(4) 0.0032(4) 0.0065(4)
C5 0.0186(6) 0.0263(7) 0.0311(7) 0.0132(6) 0.0101(6) 0.0120(5)
C6 0.0282(7) 0.0179(6) 0.0229(6) 0.0088(5) 0.0092(5) 0.0119(5)
C7 0.0243(6) 0.0240(7) 0.0218(6) 0.0147(5) 0.0106(5) 0.0113(5)
C8 0.0229(6) 0.0205(6) 0.0253(6) 0.0132(5) 0.0108(5) 0.0125(5)

loop_
_atom_type_symbol
_atom_type_description
_atom_type_scat_dispersion_real
_atom_type_scat_dispersion_imag
_atom_type_scat_source
C C 0.0033 0.0016 'International Tables Vol C Tables 4.2.6.8 and 6.1.1.4'
H H 0.0000 0.0000 'International Tables Vol C Tables 4.2.6.8 and 6.1.1.4'
N N 0.0061 0.0033 'International Tables Vol C Tables 4.2.6.8 and 6.1.1.4'

loop_
_geom_angle_atom_site_label_1
_geom_angle_atom_site_label_2
_geom_angle_atom_site_label_3
_geom_angle
_geom_angle_site_symmetry_1
_geom_angle_site_symmetry_3
C4 N1 C1 121.63(11) . .
C4 N2 C6 121.04(11) . .
C4 N2 C5 123.22(11) . .
C6 N2 C5 115.21(11) . .
C4 N3 C7 121.18(11) . .
C4 N3 C8 118.60(10) . .
C7 N3 C8 113.50(10) . .
C2 C1 C3 117.22(11) . 2_567
C2 C1 N1 118.98(11) . .
C3 C1 N1 123.56(11) 2_567 .
C3 C2 C1 121.81(11) . .
C3 C2 H2 119.1 . .
C1 C2 H2 119.1 . .
C2 C3 C1 120.97(11) . 2_567
C2 C3 H3 119.5 . .
C1 C3 H3 119.5 2_567 .
N1 C4 N2 126.69(11) . .
N1 C4 N3 118.59(11) . .
N2 C4 N3 114.69(11) . .
N2 C5 H5A 109.5 . .
N2 C5 H5B 109.5 . .
H5A C5 H5B 109.5 . .
N2 C5 H5C 109.5 . .
H5A C5 H5C 109.5 . .
H5B C5 H5C 109.5 . .
N2 C6 H6A 109.5 . .
N2 C6 H6B 109.5 . .
H6A C6 H6B 109.5 . .
N2 C6 H6C 109.5 . .
H6A C6 H6C 109.5 . .
H6B C6 H6C 109.5 . .
N3 C7 H7A 109.5 . .
N3 C7 H7B 109.5 . .
H7A C7 H7B 109.5 . .
N3 C7 H7C 109.5 . .
H7A C7 H7C 109.5 . .
H7B C7 H7C 109.5 . .
N3 C8 H8A 109.5 . .
N3 C8 H8B 109.5 . .
H8A C8 H8B 109.5 . .
N3 C8 H8C 109.5 . .
H8A C8 H8C 109.5 . .
H8B C8 H8C 109.5 . .

loop_
_geom_bond_atom_site_label_1
_geom_bond_atom_site_label_2
_geom_bond_distance
_geom_bond_site_symmetry_2
N1 C4 1.2975(16) .
N1 C1 1.4087(15) .
N2 C4 1.3794(16) .
N2 C6 1.4476(17) .
N2 C5 1.4535(17) .
N3 C4 1.3843(16) .
N3 C7 1.4549(16) .
N3 C8 1.4550(16) .
C1 C2 1.4006(17) .
C1 C3 1.4040(18) 2_567
C2 C3 1.3886(17) .
C2 H2 0.9300 .
C3 C1 1.4040(18) 2_567
C3 H3 0.9300 .
C5 H5A 0.9600 .
C5 H5B 0.9600 .
C5 H5C 0.9600 .
C6 H6A 0.9600 .
C6 H6B 0.9600 .
C6 H6C 0.9600 .
C7 H7A 0.9600 .
C7 H7B 0.9600 .
C7 H7C 0.9600 .
C8 H8A 0.9600 .
C8 H8B 0.9600 .
C8 H8C 0.9600 .

loop_
_geom_torsion_atom_site_label_1
_geom_torsion_atom_site_label_2
_geom_torsion_atom_site_label_3
_geom_torsion_atom_site_label_4
_geom_torsion
_geom_torsion_site_symmetry_1
_geom_torsion_site_symmetry_4
C4 N1 C1 C2 -142.75(12) . .
C4 N1 C1 C3 43.10(18) . 2_567
C3 C1 C2 C3 -0.5(2) 2_567 .
N1 C1 C2 C3 -175.00(11) . .
C1 C2 C3 C1 0.5(2) . 2_567
C1 N1 C4 N2 27.10(19) . .
C1 N1 C4 N3 -154.84(11) . .
C6 N2 C4 N1 26.74(19) . .
C5 N2 C4 N1 -144.50(13) . .
C6 N2 C4 N3 -151.38(11) . .
C5 N2 C4 N3 37.38(16) . .
C7 N3 C4 N1 -138.06(13) . .
C8 N3 C4 N1 11.35(17) . .
C7 N3 C4 N2 40.22(16) . .
C8 N3 C4 N2 -170.37(10) . .
